data_7134222
loop_
_publ_author_name
'Huang, Xuelian'
'Yang, Gaosheng'
'Chai, Zhuo'

_publ_section_title
;
 Diastereoselective synthesis of benzazocines by Zn(OTf)2-catalyzed (4+4)
 cyclocondensation of multisubstituted donor--acceptor cyclopropanes with
 anthranils
;
_journal_name_full 'Chemical Communications'
_journal_paper_doi 10.1039/D4CC06690A
_journal_year 2025
_chemical_absolute_configuration ad
_chemical_formula_moiety 'C35 H31 Br O5'
_chemical_formula_sum 'C35 H31 Br O5'
_chemical_formula_weight 611.51
_space_group_crystal_system trigonal
_space_group_IT_number 152
_space_group_name_Hall 'P 31 2"'
_space_group_name_H-M_alt 'P 31 2 1'
_atom_sites_solution_hydrogens geom
_audit_creation_date 2024-03-29
_audit_creation_method
;
Olex2 1.5
(compiled 2024.02.16 svn.r378c4104 for OlexSys, GUI svn.r6928)
;
_audit_update_record
;
2024-04-18 deposited with the CCDC.	2025-02-02 downloaded from the CCDC.
;
_cell_angle_alpha 90
_cell_angle_beta 90
_cell_angle_gamma 120
_cell_formula_units_Z 6
_cell_length_a 11.5209(2)
_cell_length_b 11.5209(2)
_cell_length_c 40.4128(12)
_cell_measurement_reflns_used 9626
_cell_measurement_temperature 273.15
_cell_measurement_theta_max 65.400
_cell_measurement_theta_min 4.431
_cell_volume 4645.39(18)
_computing_cell_refinement 'SAINT v8.37A (Bruker, 2015)'
_computing_data_reduction 'SAINT v8.37A (Bruker, 2015)'
_computing_molecular_graphics 'Olex2 1.5 (Dolomanov et al., 2009)'
_computing_publication_material 'Olex2 1.5 (Dolomanov et al., 2009)'
_computing_structure_refinement 'SHELXL 2018/3 (Sheldrick, 2015)'
_computing_structure_solution 'SHELXT 2014/5 (Sheldrick, 2014)'
_diffrn_ambient_temperature 273.15
_diffrn_measured_fraction_theta_full 0.968
_diffrn_measured_fraction_theta_max 0.964
_diffrn_measurement_device_type 'Bruker APEX-II CCD'
_diffrn_measurement_method '\f and \w scans'
_diffrn_radiation_type CuK\a
_diffrn_radiation_wavelength 1.54178
_diffrn_reflns_av_R_equivalents 0.0938
_diffrn_reflns_av_unetI/netI 0.0333
_diffrn_reflns_Laue_measured_fraction_full 0.968
_diffrn_reflns_Laue_measured_fraction_max 0.964
_diffrn_reflns_limit_h_max 13
_diffrn_reflns_limit_h_min -12
_diffrn_reflns_limit_k_max 13
_diffrn_reflns_limit_k_min -13
_diffrn_reflns_limit_l_max 43
_diffrn_reflns_limit_l_min -44
_diffrn_reflns_number 104615
_diffrn_reflns_point_group_measured_fraction_full 0.972
_diffrn_reflns_point_group_measured_fraction_max 0.966
_diffrn_reflns_theta_full 67.679
_diffrn_reflns_theta_max 68.387
_diffrn_reflns_theta_min 4.431
_diffrn_source_current 1.0
_diffrn_source_power 0.05
_diffrn_source_voltage 50.0
_diffrn_standards_number 0
_exptl_absorpt_coefficient_mu 2.129
_exptl_absorpt_correction_T_max 0.7530
_exptl_absorpt_correction_T_min 0.3499
_exptl_absorpt_correction_type multi-scan
_exptl_absorpt_process_details
;
SADABS-2016/2 (Bruker,2016/2) was used for absorption correction.
wR2(int) was 0.1562 before and 0.1081 after correction.
The Ratio of minimum to maximum transmission is 0.4647.
The \l/2 correction factor is Not present.
;
_exptl_crystal_density_diffrn 1.312
_exptl_crystal_description block
_exptl_crystal_F_000 1896
_exptl_crystal_size_max 0.22
_exptl_crystal_size_mid 0.21
_exptl_crystal_size_min 0.2
_refine_diff_density_max 0.703
_refine_diff_density_min -0.780
_refine_diff_density_rms 0.052
_refine_ls_abs_structure_details
;
 Flack x determined using 1796 quotients [(I+)-(I-)]/[(I+)+(I-)]
 (Parsons, Flack and Wagner, Acta Cryst. B69 (2013) 249-259).
;
_refine_ls_abs_structure_Flack 0.080(6)
_refine_ls_extinction_method none
_refine_ls_goodness_of_fit_ref 1.075
_refine_ls_hydrogen_treatment constr
_refine_ls_matrix_type full
_refine_ls_number_parameters 427
_refine_ls_number_reflns 5495
_refine_ls_number_restraints 231
_refine_ls_restrained_S_all 1.068
_refine_ls_R_factor_all 0.0651
_refine_ls_R_factor_gt 0.0550
_refine_ls_shift/su_max 0.000
_refine_ls_shift/su_mean 0.000
_refine_ls_structure_factor_coef Fsqd
_refine_ls_weighting_details 'w=1/[\s^2^(Fo^2^)+(0.0741P)^2^+2.6817P] where P=(Fo^2^+2Fc^2^)/3'
_refine_ls_weighting_scheme calc
_refine_ls_wR_factor_gt 0.1437
_refine_ls_wR_factor_ref 0.1533
_reflns_Friedel_coverage 0.734
_reflns_Friedel_fraction_full 0.976
_reflns_Friedel_fraction_max 0.970
_reflns_number_gt 4743
_reflns_number_total 5495
_reflns_threshold_expression 'I > 2\s(I)'
_cod_data_source_file d4cc06690a2.cif
_cod_data_source_block 1_a
_cod_original_cell_volume 4645.4(2)
_cod_database_code 7134222
_shelx_shelxl_version_number 2018/3
_shelx_space_group_comment
;
The symmetry employed for this shelxl refinement is uniquely defined
by the following loop, which should always be used as a source of
symmetry information in preference to the above space-group names.
They are only intended as comments.
;
_shelx_estimated_absorpt_t_max 0.675
_shelx_estimated_absorpt_t_min 0.652
_olex2_refinement_description
;
1. Fixed Uiso
 At 1.2 times of:
  All C(H) groups, All C(H,H) groups
 At 1.5 times of:
  All C(H,H,H) groups
2. Restrained distances
 C4-C5 \\sim C4-C5A
 with sigma of 0.02
 C5-C10 \\sim C5A-C10A
 with sigma of 0.02
 C5-C6 \\sim C5A-C6A
 with sigma of 0.02
 C10-C9 \\sim C10A-C9A
 with sigma of 0.02
 C6-C7 \\sim C6A-C7A
 with sigma of 0.02
 C8-C7 \\sim C8A-C7A
 with sigma of 0.02
 C8-C9 \\sim C8A-C9A
 with sigma of 0.02
 C4-C10 \\sim C4-C10A
 with sigma of 0.04
 C4-C6 \\sim C4-C6A
 with sigma of 0.04
 C5-C7 \\sim C5A-C7A
 with sigma of 0.04
 C5-C9 \\sim C5A-C9A
 with sigma of 0.04
 C10-C6 \\sim C10A-C6A
 with sigma of 0.04
 C10-C8 \\sim C10A-C8A
 with sigma of 0.04
 C6-C8 \\sim C6A-C8A
 with sigma of 0.04
 C7-C9 \\sim C7A-C9A
 with sigma of 0.04
3. Uiso/Uaniso restraints and constraints
C5 \\sim C10 \\sim C6 \\sim C8 \\sim C7 \\sim C9: within 2A with sigma of 0.01
and sigma for terminal atoms of 0.02 within 2A
C5A \\sim C10A \\sim C6A \\sim C8A \\sim C7A \\sim C9A: within 2A with sigma of
0.01 and sigma for terminal atoms of 0.02 within 2A
Uanis(C5) \\sim Ueq, Uanis(C10) \\sim Ueq, Uanis(C6) \\sim Ueq, Uanis(C8) \\sim
Ueq, Uanis(C7) \\sim Ueq, Uanis(C9) \\sim Ueq, Uanis(C5A) \\sim Ueq,
Uanis(C10A) \\sim Ueq, Uanis(C6A) \\sim Ueq, Uanis(C8A) \\sim Ueq, Uanis(C7A)
\\sim Ueq, Uanis(C9A) \\sim Ueq: with sigma of 0.01 and sigma for terminal
atoms of 0.02
4. Rigid body (RIGU) restrains
 C5, C10, C6, C8, C7, C9
 with sigma for 1-2 distances of 0.01 and sigma for 1-3 distances of 0.02
 C5A, C10A, C6A, C8A, C7A, C9A
 with sigma for 1-2 distances of 0.01 and sigma for 1-3 distances of 0.02
5. Others
 Sof(C5A)=Sof(C10A)=Sof(H10A)=Sof(C6A)=Sof(H6A)=Sof(C8A)=Sof(H8A)=Sof(C7A)=
 Sof(H7A)=Sof(C9A)=Sof(H9A)=1-FVAR(1)
 Sof(C5)=Sof(C10)=Sof(H10)=Sof(C6)=Sof(H6)=Sof(C8)=Sof(H8)=Sof(C7)=Sof(H7)=
 Sof(C9)=Sof(H9)=FVAR(1)
6.a Ternary CH refined with riding coordinates:
 C19(H19), C17(H17), C2(H2), C28(H28)
6.b Secondary CH2 refined with riding coordinates:
 C1(H1A,H1B)
6.c Aromatic/amide H refined with riding coordinates:
 C31(H31), C12(H12), C15(H15), C16(H16), C22(H22), C33(H33), C32(H32),
 C24(H24), C13(H13), C26(H26), C35(H35), C23(H23), C34(H34), C10(H10), C6(H6),
 C8(H8), C25(H25), C7(H7), C9(H9), C10A(H10A), C6A(H6A), C8A(H8A), C7A(H7A),
 C9A(H9A)
6.d Idealised Me refined as rotating group:
 C20(H20A,H20B,H20C), C29(H29A,H29B,H29C)
;
_olex2_submission_special_instructions 'No special instructions were received'

loop_
_space_group_symop_operation_xyz
'x, y, z'
'-y, x-y, z+1/3'
'-x+y, -x, z+2/3'
'y, x, -z'
'x-y, -y, -z+2/3'
'-x, -x+y, -z+1/3'

loop_
_atom_site_label
_atom_site_type_symbol
_atom_site_fract_x
_atom_site_fract_y
_atom_site_fract_z
_atom_site_U_iso_or_equiv
_atom_site_adp_type
_atom_site_occupancy
_atom_site_site_symmetry_order
_atom_site_calc_flag
_atom_site_refinement_flags_posn
_atom_site_refinement_flags_adp
_atom_site_refinement_flags_occupancy
_atom_site_disorder_assembly
_atom_site_disorder_group
Br1 Br 0.24674(9) 0.50532(10) 0.18950(3) 0.1125(4) Uani 1 1 d . . . . .
O3 O 1.1207(3) 0.9623(3) 0.22589(8) 0.0529(8) Uani 1 1 d . . . . .
O2 O 1.1246(4) 0.8045(4) 0.19460(10) 0.0700(10) Uani 1 1 d . . . . .
O5 O 0.8569(4) 0.9165(4) 0.22799(9) 0.0601(8) Uani 1 1 d . . . . .
O4 O 0.8510(4) 0.8038(4) 0.27396(8) 0.0679(9) Uani 1 1 d . . . . .
O1 O 1.0867(4) 0.7441(4) 0.26940(11) 0.0867(14) Uani 1 1 d . . . . .
C18 C 1.0671(4) 0.8414(4) 0.21288(11) 0.0478(10) Uani 1 1 d . . . . .
C19 C 1.2647(5) 1.0519(5) 0.22185(12) 0.0561(12) Uani 1 1 d . . . . .
H19 H 1.306816 0.999820 0.215173 0.067 Uiso 1 1 calc R U . . .
C3 C 0.8967(4) 0.6224(4) 0.23632(11) 0.0472(10) Uani 1 1 d . . . . .
C17 C 0.9197(4) 0.7533(5) 0.22206(11) 0.0458(9) Uani 1 1 d . . . . .
H17 H 0.867301 0.732872 0.201626 0.055 Uiso 1 1 calc R U . . .
C2 C 0.7554(5) 0.4996(5) 0.23407(12) 0.0566(11) Uani 1 1 d . . . . .
H2 H 0.734051 0.436318 0.252385 0.068 Uiso 1 1 calc R U . . .
C11 C 0.6380(5) 0.5094(4) 0.22237(12) 0.0543(11) Uani 1 1 d . . . . .
C27 C 0.8732(4) 0.8258(5) 0.24498(12) 0.0511(11) Uani 1 1 d . . . . .
C4 C 0.9866(5) 0.6357(5) 0.26425(12) 0.0556(11) Uani 1 1 d D . . . .
C1 C 0.8646(6) 0.5098(5) 0.21201(13) 0.0600(12) Uani 1 1 d . . . . .
H1A H 0.860211 0.527601 0.188720 0.072 Uiso 1 1 calc R U . . .
H1B H 0.900410 0.451165 0.216628 0.072 Uiso 1 1 calc R U . . .
C21 C 1.3198(5) 1.1170(5) 0.25479(13) 0.0578(12) Uani 1 1 d . . . . .
C30 C 0.6837(5) 0.9465(5) 0.25430(13) 0.0573(12) Uani 1 1 d . . . . .
C31 C 0.6412(7) 0.9609(7) 0.28500(15) 0.0791(17) Uani 1 1 d . . . . .
H31 H 0.704047 1.005607 0.301567 0.095 Uiso 1 1 calc R U . . .
C12 C 0.6110(5) 0.5146(6) 0.18907(13) 0.0696(16) Uani 1 1 d . . . . .
H12 H 0.670413 0.516951 0.173122 0.084 Uiso 1 1 calc R U . . .
C28 C 0.8301(6) 1.0075(5) 0.24700(15) 0.0670(14) Uani 1 1 d . . . . .
H28 H 0.879673 1.028653 0.267898 0.080 Uiso 1 1 calc R U . . .
C5 C 0.969(3) 0.520(3) 0.2842(7) 0.059(5) Uani 0.53(4) 1 d D U P A 1
C15 C 0.4337(7) 0.5080(7) 0.23580(17) 0.0811(17) Uani 1 1 d . . . . .
H15 H 0.374430 0.506190 0.251680 0.097 Uiso 1 1 calc R U . . .
C16 C 0.5480(6) 0.5072(7) 0.24501(14) 0.0692(14) Uani 1 1 d . . . . .
H16 H 0.565160 0.505168 0.267423 0.083 Uiso 1 1 calc R U . . .
C22 C 1.4523(6) 1.1629(6) 0.26167(15) 0.0739(15) Uani 1 1 d . . . . .
H22 H 1.505892 1.153804 0.245862 0.089 Uiso 1 1 calc R U . . .
C33 C 0.4150(7) 0.8463(7) 0.2681(2) 0.090(2) Uani 1 1 d . . . . .
H33 H 0.324740 0.813155 0.272745 0.107 Uiso 1 1 calc R U . . .
C32 C 0.5085(8) 0.9107(9) 0.29158(19) 0.098(2) Uani 1 1 d . . . . .
H32 H 0.482192 0.921148 0.312613 0.118 Uiso 1 1 calc R U . . .
C24 C 1.4289(10) 1.2363(8) 0.31529(18) 0.098(2) Uani 1 1 d . . . . .
H24 H 1.465327 1.276216 0.335547 0.117 Uiso 1 1 calc R U . . .
C13 C 0.4954(6) 0.5161(6) 0.17933(16) 0.0778(18) Uani 1 1 d . . . . .
H13 H 0.477985 0.520343 0.157025 0.093 Uiso 1 1 calc R U . . .
C26 C 1.2438(8) 1.1322(9) 0.27847(17) 0.099(2) Uani 1 1 d . . . . .
H26 H 1.153819 1.102460 0.274260 0.119 Uiso 1 1 calc R U . . .
C35 C 0.5884(7) 0.8822(7) 0.23051(16) 0.0827(18) Uani 1 1 d . . . . .
H35 H 0.614143 0.873094 0.209305 0.099 Uiso 1 1 calc R U . . .
C20 C 1.2847(7) 1.1507(6) 0.19531(15) 0.088(2) Uani 1 1 d . . . . .
H20A H 1.242233 1.103692 0.175299 0.132 Uiso 1 1 calc R U . . .
H20B H 1.378836 1.208267 0.191437 0.132 Uiso 1 1 calc R U . . .
H20C H 1.245800 1.203632 0.202151 0.132 Uiso 1 1 calc R U . . .
C23 C 1.5080(8) 1.2228(7) 0.29190(19) 0.093(2) Uani 1 1 d . . . . .
H23 H 1.598033 1.253570 0.296230 0.112 Uiso 1 1 calc R U . . .
C29 C 0.8853(9) 1.1341(7) 0.2261(2) 0.107(3) Uani 1 1 d . . . . .
H29A H 0.979635 1.169871 0.222705 0.161 Uiso 1 1 calc R U . . .
H29B H 0.870924 1.199185 0.237385 0.161 Uiso 1 1 calc R U . . .
H29C H 0.840322 1.113022 0.205142 0.161 Uiso 1 1 calc R U . . .
C34 C 0.4540(7) 0.8305(8) 0.2376(2) 0.093(2) Uani 1 1 d . . . . .
H34 H 0.389998 0.784551 0.221335 0.111 Uiso 1 1 calc R U . . .
C10 C 0.878(2) 0.470(2) 0.3098(5) 0.074(5) Uani 0.53(4) 1 d D U P A 1
H10 H 0.816595 0.499325 0.312537 0.089 Uiso 0.53(4) 1 calc R U P A 1
C6 C 1.056(2) 0.4722(19) 0.2785(6) 0.078(4) Uani 0.53(4) 1 d D U P A 1
H6 H 1.117872 0.506737 0.261352 0.094 Uiso 0.53(4) 1 calc R U P A 1
C14 C 0.4085(6) 0.5114(6) 0.20282(17) 0.0750(16) Uani 1 1 d . . . . .
C8 C 0.962(3) 0.3300(19) 0.3254(6) 0.091(5) Uani 0.53(4) 1 d D U P A 1
H8 H 0.962178 0.266533 0.339666 0.109 Uiso 0.53(4) 1 calc R U P A 1
C25 C 1.2988(10) 1.1916(11) 0.3088(2) 0.120(3) Uani 1 1 d . . . . .
H25 H 1.245250 1.200384 0.324678 0.144 Uiso 1 1 calc R U . . .
C7 C 1.048(2) 0.3700(16) 0.2991(7) 0.093(5) Uani 0.53(4) 1 d D U P A 1
H7 H 1.099760 0.330679 0.294822 0.111 Uiso 0.53(4) 1 calc R U P A 1
C9 C 0.879(3) 0.375(2) 0.3322(5) 0.092(5) Uani 0.53(4) 1 d D U P A 1
H9 H 0.823436 0.345613 0.350751 0.110 Uiso 0.53(4) 1 calc R U P A 1
C5A C 0.955(3) 0.525(3) 0.2876(8) 0.060(5) Uani 0.47(4) 1 d D U P A 2
C10A C 0.858(2) 0.497(2) 0.3116(5) 0.073(5) Uani 0.47(4) 1 d D U P A 2
H10A H 0.807514 0.539334 0.311932 0.088 Uiso 0.47(4) 1 calc R U P A 2
C6A C 1.031(2) 0.465(2) 0.2888(6) 0.080(5) Uani 0.47(4) 1 d D U P A 2
H6A H 1.098080 0.488281 0.273017 0.096 Uiso 0.47(4) 1 calc R U P A 2
C8A C 0.919(3) 0.341(2) 0.3349(6) 0.083(6) Uani 0.47(4) 1 d D U P A 2
H8A H 0.904229 0.278508 0.351194 0.099 Uiso 0.47(4) 1 calc R U P A 2
C7A C 1.014(2) 0.368(2) 0.3132(8) 0.098(6) Uani 0.47(4) 1 d D U P A 2
H7A H 1.065265 0.326472 0.313694 0.117 Uiso 0.47(4) 1 calc R U P A 2
C9A C 0.840(2) 0.399(2) 0.3354(5) 0.084(5) Uani 0.47(4) 1 d D U P A 2
H9A H 0.774109 0.374082 0.351538 0.101 Uiso 0.47(4) 1 calc R U P A 2

loop_
_atom_site_aniso_label
_atom_site_aniso_U_11
_atom_site_aniso_U_22
_atom_site_aniso_U_33
_atom_site_aniso_U_23
_atom_site_aniso_U_13
_atom_site_aniso_U_12
Br1 0.0916(6) 0.1213(7) 0.1410(7) -0.0235(6) -0.0489(5) 0.0654(5)
O3 0.0411(16) 0.0408(16) 0.0667(19) -0.0063(14) 0.0028(13) 0.0128(14)
O2 0.0494(19) 0.065(2) 0.081(2) -0.0199(19) 0.0139(17) 0.0177(17)
O5 0.062(2) 0.059(2) 0.068(2) 0.0080(16) 0.0087(16) 0.0370(17)
O4 0.078(2) 0.076(2) 0.054(2) 0.0075(17) 0.0165(17) 0.041(2)
O1 0.064(2) 0.064(2) 0.099(3) 0.013(2) -0.035(2) 0.007(2)
C18 0.041(2) 0.042(2) 0.050(2) -0.0005(18) -0.0006(18) 0.0126(19)
C19 0.039(2) 0.047(3) 0.065(3) -0.005(2) 0.000(2) 0.008(2)
C3 0.040(2) 0.042(2) 0.051(2) 0.0013(18) -0.0025(18) 0.0140(19)
C17 0.037(2) 0.045(2) 0.049(2) 0.0002(18) 0.0000(17) 0.0166(19)
C2 0.047(3) 0.045(3) 0.063(3) 0.005(2) -0.010(2) 0.012(2)
C11 0.049(3) 0.040(2) 0.058(3) 0.0067(19) -0.011(2) 0.010(2)
C27 0.040(2) 0.050(3) 0.059(3) 0.005(2) 0.0046(19) 0.018(2)
C4 0.046(2) 0.051(3) 0.061(3) 0.004(2) -0.005(2) 0.017(2)
C1 0.062(3) 0.047(3) 0.066(3) -0.008(2) -0.010(2) 0.024(2)
C21 0.057(3) 0.043(2) 0.065(3) -0.003(2) -0.008(2) 0.019(2)
C30 0.062(3) 0.049(3) 0.069(3) -0.006(2) -0.003(2) 0.034(2)
C31 0.081(4) 0.091(4) 0.067(3) -0.008(3) 0.004(3) 0.044(4)
C12 0.046(3) 0.072(4) 0.064(3) 0.015(3) -0.007(2) 0.010(2)
C28 0.062(3) 0.053(3) 0.089(4) -0.004(3) 0.003(3) 0.031(3)
C5 0.059(7) 0.055(7) 0.063(7) 0.008(5) -0.013(5) 0.028(5)
C15 0.077(4) 0.095(5) 0.083(4) -0.008(3) -0.008(3) 0.052(4)
C16 0.069(4) 0.079(4) 0.063(3) -0.003(3) -0.012(3) 0.040(3)
C22 0.061(3) 0.065(3) 0.082(4) 0.000(3) -0.010(3) 0.022(3)
C33 0.072(4) 0.079(4) 0.128(6) 0.020(4) 0.030(4) 0.046(4)
C32 0.088(5) 0.118(6) 0.085(4) 0.000(4) 0.021(4) 0.049(5)
C24 0.118(7) 0.086(5) 0.077(4) -0.018(4) -0.031(4) 0.043(5)
C13 0.059(3) 0.071(4) 0.074(4) 0.012(3) -0.026(3) 0.011(3)
C26 0.081(4) 0.135(7) 0.086(4) -0.046(4) -0.019(4) 0.058(5)
C35 0.072(4) 0.100(5) 0.079(4) -0.025(3) -0.008(3) 0.045(4)
C20 0.087(4) 0.059(3) 0.073(4) 0.011(3) -0.007(3) 0.002(3)
C23 0.081(5) 0.071(4) 0.103(5) -0.001(4) -0.037(4) 0.020(4)
C29 0.095(5) 0.065(4) 0.165(7) 0.030(5) 0.031(5) 0.042(4)
C34 0.070(4) 0.091(5) 0.117(5) -0.020(4) -0.026(4) 0.040(4)
C10 0.077(7) 0.064(7) 0.075(7) 0.011(5) -0.006(6) 0.030(5)
C6 0.087(7) 0.075(6) 0.085(8) 0.012(5) -0.004(6) 0.050(5)
C14 0.070(4) 0.059(3) 0.088(4) 0.002(3) -0.021(3) 0.026(3)
C8 0.089(8) 0.091(7) 0.088(8) 0.020(6) -0.013(6) 0.041(6)
C25 0.116(7) 0.148(8) 0.095(5) -0.056(5) -0.015(5) 0.066(6)
C7 0.105(8) 0.084(7) 0.101(8) 0.018(6) -0.011(6) 0.056(5)
C9 0.089(8) 0.087(8) 0.090(7) 0.011(6) -0.004(7) 0.037(6)
C5A 0.057(8) 0.055(7) 0.061(8) -0.002(6) -0.014(6) 0.022(6)
C10A 0.067(7) 0.072(8) 0.066(7) 0.005(6) 0.000(5) 0.024(6)
C6A 0.078(8) 0.077(7) 0.084(8) 0.004(6) -0.008(6) 0.037(6)
C8A 0.081(8) 0.083(8) 0.079(8) 0.013(6) -0.012(6) 0.037(6)
C7A 0.092(8) 0.097(8) 0.095(9) 0.013(7) -0.007(7) 0.040(6)
C9A 0.082(8) 0.080(8) 0.070(7) 0.015(6) -0.006(6) 0.025(6)

loop_
_atom_type_symbol
_atom_type_description
_atom_type_scat_dispersion_real
_atom_type_scat_dispersion_imag
_atom_type_scat_source
C C 0.0181 0.0091 'International Tables Vol C Tables 4.2.6.8 and 6.1.1.4'
H H 0.0000 0.0000 'International Tables Vol C Tables 4.2.6.8 and 6.1.1.4'
Br Br -0.6763 1.2805 'International Tables Vol C Tables 4.2.6.8 and 6.1.1.4'
O O 0.0492 0.0322 'International Tables Vol C Tables 4.2.6.8 and 6.1.1.4'

loop_
_geom_angle_atom_site_label_1
_geom_angle_atom_site_label_2
_geom_angle_atom_site_label_3
_geom_angle
_geom_angle_site_symmetry_1
_geom_angle_site_symmetry_3
_geom_angle_publ_flag
C18 O3 C19 117.9(4) . . ?
C27 O5 C28 117.1(4) . . ?
O3 C18 C17 112.5(4) . . ?
O2 C18 O3 124.7(4) . . ?
O2 C18 C17 122.7(4) . . ?
O3 C19 H19 109.5 . . ?
O3 C19 C21 107.5(4) . . ?
O3 C19 C20 107.8(5) . . ?
C21 C19 H19 109.5 . . ?
C20 C19 H19 109.5 . . ?
C20 C19 C21 112.9(4) . . ?
C17 C3 C2 118.3(4) . . ?
C17 C3 C1 116.9(4) . . ?
C4 C3 C17 114.9(4) . . ?
C4 C3 C2 120.2(4) . . ?
C4 C3 C1 116.1(4) . . ?
C1 C3 C2 58.7(3) . . ?
C18 C17 H17 107.6 . . ?
C3 C17 C18 109.8(4) . . ?
C3 C17 H17 107.6 . . ?
C3 C17 C27 112.6(4) . . ?
C27 C17 C18 111.4(4) . . ?
C27 C17 H17 107.6 . . ?
C3 C2 H2 113.4 . . ?
C11 C2 C3 122.2(4) . . ?
C11 C2 H2 113.4 . . ?
C11 C2 C1 124.3(4) . . ?
C1 C2 C3 60.0(3) . . ?
C1 C2 H2 113.4 . . ?
C12 C11 C2 122.8(5) . . ?
C16 C11 C2 119.5(4) . . ?
C16 C11 C12 117.6(5) . . ?
O5 C27 C17 110.1(4) . . ?
O4 C27 O5 124.5(5) . . ?
O4 C27 C17 125.3(4) . . ?
O1 C4 C3 119.2(5) . . ?
O1 C4 C5 117.4(15) . . ?
O1 C4 C5A 118.1(17) . . ?
C3 C4 C5 123.1(15) . . ?
C5A C4 C3 122.5(16) . . ?
C3 C1 H1A 117.6 . . ?
C3 C1 H1B 117.6 . . ?
C2 C1 C3 61.2(3) . . ?
C2 C1 H1A 117.6 . . ?
C2 C1 H1B 117.6 . . ?
H1A C1 H1B 114.8 . . ?
C22 C21 C19 118.9(5) . . ?
C26 C21 C19 123.0(5) . . ?
C26 C21 C22 118.0(5) . . ?
C31 C30 C28 120.5(5) . . ?
C35 C30 C31 117.6(6) . . ?
C35 C30 C28 121.8(5) . . ?
C30 C31 H31 119.4 . . ?
C32 C31 C30 121.1(7) . . ?
C32 C31 H31 119.4 . . ?
C11 C12 H12 119.7 . . ?
C11 C12 C13 120.5(6) . . ?
C13 C12 H12 119.7 . . ?
O5 C28 C30 111.2(4) . . ?
O5 C28 H28 109.1 . . ?
O5 C28 C29 105.1(5) . . ?
C30 C28 H28 109.1 . . ?
C30 C28 C29 113.2(5) . . ?
C29 C28 H28 109.1 . . ?
C10 C5 C4 120.5(14) . . ?
C6 C5 C4 118.0(13) . . ?
C6 C5 C10 121.1(12) . . ?
C16 C15 H15 120.6 . . ?
C14 C15 H15 120.6 . . ?
C14 C15 C16 118.8(7) . . ?
C11 C16 H16 118.8 . . ?
C15 C16 C11 122.5(5) . . ?
C15 C16 H16 118.8 . . ?
C21 C22 H22 119.4 . . ?
C21 C22 C23 121.2(7) . . ?
C23 C22 H22 119.4 . . ?
C32 C33 H33 120.4 . . ?
C32 C33 C34 119.2(7) . . ?
C34 C33 H33 120.4 . . ?
C31 C32 H32 119.5 . . ?
C33 C32 C31 121.0(7) . . ?
C33 C32 H32 119.5 . . ?
C23 C24 H24 120.1 . . ?
C25 C24 H24 120.1 . . ?
C25 C24 C23 119.8(7) . . ?
C12 C13 H13 120.3 . . ?
C14 C13 C12 119.3(5) . . ?
C14 C13 H13 120.3 . . ?
C21 C26 H26 119.5 . . ?
C21 C26 C25 121.0(7) . . ?
C25 C26 H26 119.5 . . ?
C30 C35 H35 119.6 . . ?
C30 C35 C34 120.8(6) . . ?
C34 C35 H35 119.6 . . ?
C19 C20 H20A 109.5 . . ?
C19 C20 H20B 109.5 . . ?
C19 C20 H20C 109.5 . . ?
H20A C20 H20B 109.5 . . ?
H20A C20 H20C 109.5 . . ?
H20B C20 H20C 109.5 . . ?
C22 C23 H23 120.2 . . ?
C24 C23 C22 119.5(7) . . ?
C24 C23 H23 120.2 . . ?
C28 C29 H29A 109.5 . . ?
C28 C29 H29B 109.5 . . ?
C28 C29 H29C 109.5 . . ?
H29A C29 H29B 109.5 . . ?
H29A C29 H29C 109.5 . . ?
H29B C29 H29C 109.5 . . ?
C33 C34 C35 120.4(7) . . ?
C33 C34 H34 119.8 . . ?
C35 C34 H34 119.8 . . ?
C5 C10 H10 120.1 . . ?
C5 C10 C9 119.9(15) . . ?
C9 C10 H10 120.1 . . ?
C5 C6 H6 120.8 . . ?
C5 C6 C7 118.5(15) . . ?
C7 C6 H6 120.8 . . ?
C15 C14 Br1 119.4(6) . . ?
C13 C14 Br1 119.3(5) . . ?
C13 C14 C15 121.2(6) . . ?
C7 C8 H8 117.6 . . ?
C9 C8 H8 117.6 . . ?
C9 C8 C7 124.8(15) . . ?
C24 C25 C26 120.4(8) . . ?
C24 C25 H25 119.8 . . ?
C26 C25 H25 119.8 . . ?
C6 C7 H7 120.7 . . ?
C8 C7 C6 118.5(16) . . ?
C8 C7 H7 120.7 . . ?
C10 C9 H9 121.6 . . ?
C8 C9 C10 116.9(16) . . ?
C8 C9 H9 121.6 . . ?
C10A C5A C4 117.7(16) . . ?
C6A C5A C4 121.4(16) . . ?
C6A C5A C10A 120.2(15) . . ?
C5A C10A H10A 121.9 . . ?
C5A C10A C9A 116.1(17) . . ?
C9A C10A H10A 121.9 . . ?
C5A C6A H6A 118.4 . . ?
C5A C6A C7A 123.2(17) . . ?
C7A C6A H6A 118.4 . . ?
C7A C8A H8A 117.4 . . ?
C7A C8A C9A 125.1(17) . . ?
C9A C8A H8A 117.4 . . ?
C6A C7A H7A 122.6 . . ?
C8A C7A C6A 114.9(19) . . ?
C8A C7A H7A 122.6 . . ?
C10A C9A H9A 119.8 . . ?
C8A C9A C10A 120.5(17) . . ?
C8A C9A H9A 119.8 . . ?

loop_
_geom_bond_atom_site_label_1
_geom_bond_atom_site_label_2
_geom_bond_distance
_geom_bond_site_symmetry_2
_geom_bond_publ_flag
Br1 C14 1.908(6) . ?
O3 C18 1.319(5) . ?
O3 C19 1.460(6) . ?
O2 C18 1.203(6) . ?
O5 C27 1.340(6) . ?
O5 C28 1.452(6) . ?
O4 C27 1.199(6) . ?
O1 C4 1.222(6) . ?
C18 C17 1.526(6) . ?
C19 H19 0.9800 . ?
C19 C21 1.504(7) . ?
C19 C20 1.496(8) . ?
C3 C17 1.509(7) . ?
C3 C2 1.535(6) . ?
C3 C4 1.487(6) . ?
C3 C1 1.518(7) . ?
C17 H17 0.9800 . ?
C17 C27 1.513(7) . ?
C2 H2 0.9800 . ?
C2 C11 1.490(7) . ?
C2 C1 1.497(8) . ?
C11 C12 1.389(7) . ?
C11 C16 1.373(8) . ?
C4 C5 1.488(13) . ?
C4 C5A 1.481(15) . ?
C1 H1A 0.9700 . ?
C1 H1B 0.9700 . ?
C21 C22 1.370(8) . ?
C21 C26 1.367(9) . ?
C30 C31 1.374(8) . ?
C30 C28 1.497(8) . ?
C30 C35 1.366(8) . ?
C31 H31 0.9300 . ?
C31 C32 1.363(10) . ?
C12 H12 0.9300 . ?
C12 C13 1.398(9) . ?
C28 H28 0.9800 . ?
C28 C29 1.521(9) . ?
C5 C10 1.380(16) . ?
C5 C6 1.372(17) . ?
C15 H15 0.9300 . ?
C15 C16 1.372(9) . ?
C15 C14 1.368(9) . ?
C16 H16 0.9300 . ?
C22 H22 0.9300 . ?
C22 C23 1.392(9) . ?
C33 H33 0.9300 . ?
C33 C32 1.347(11) . ?
C33 C34 1.355(11) . ?
C32 H32 0.9300 . ?
C24 H24 0.9300 . ?
C24 C23 1.374(12) . ?
C24 C25 1.345(13) . ?
C13 H13 0.9300 . ?
C13 C14 1.360(10) . ?
C26 H26 0.9300 . ?
C26 C25 1.392(10) . ?
C35 H35 0.9300 . ?
C35 C34 1.382(10) . ?
C20 H20A 0.9600 . ?
C20 H20B 0.9600 . ?
C20 H20C 0.9600 . ?
C23 H23 0.9300 . ?
C29 H29A 0.9600 . ?
C29 H29B 0.9600 . ?
C29 H29C 0.9600 . ?
C34 H34 0.9300 . ?
C10 H10 0.9300 . ?
C10 C9 1.427(19) . ?
C6 H6 0.9300 . ?
C6 C7 1.407(16) . ?
C8 H8 0.9300 . ?
C8 C7 1.37(2) . ?
C8 C9 1.33(2) . ?
C25 H25 0.9300 . ?
C7 H7 0.9300 . ?
C9 H9 0.9300 . ?
C5A C10A 1.394(18) . ?
C5A C6A 1.361(18) . ?
C10A H10A 0.9300 . ?
C10A C9A 1.413(19) . ?
C6A H6A 0.9300 . ?
C6A C7A 1.43(2) . ?
C8A H8A 0.9300 . ?
C8A C7A 1.31(2) . ?
C8A C9A 1.37(2) . ?
C7A H7A 0.9300 . ?
C9A H9A 0.9300 . ?

loop_
_geom_torsion_atom_site_label_1
_geom_torsion_atom_site_label_2
_geom_torsion_atom_site_label_3
_geom_torsion_atom_site_label_4
_geom_torsion
_geom_torsion_site_symmetry_1
_geom_torsion_site_symmetry_2
_geom_torsion_site_symmetry_3
_geom_torsion_site_symmetry_4
_geom_torsion_publ_flag
O3 C18 C17 C3 -127.6(4) . . . . ?
O3 C18 C17 C27 -2.1(5) . . . . ?
O3 C19 C21 C22 155.0(5) . . . . ?
O3 C19 C21 C26 -24.7(8) . . . . ?
O2 C18 C17 C3 55.4(6) . . . . ?
O2 C18 C17 C27 -179.1(5) . . . . ?
O1 C4 C5 C10 105(3) . . . . ?
O1 C4 C5 C6 -69(3) . . . . ?
O1 C4 C5A C10A 100(3) . . . . ?
O1 C4 C5A C6A -70(3) . . . . ?
C18 O3 C19 C21 -135.1(4) . . . . ?
C18 O3 C19 C20 102.9(5) . . . . ?
C18 C17 C27 O5 75.1(5) . . . . ?
C18 C17 C27 O4 -106.5(5) . . . . ?
C19 O3 C18 O2 -9.3(7) . . . . ?
C19 O3 C18 C17 173.8(4) . . . . ?
C19 C21 C22 C23 -179.5(5) . . . . ?
C19 C21 C26 C25 179.2(8) . . . . ?
C3 C17 C27 O5 -161.0(4) . . . . ?
C3 C17 C27 O4 17.4(6) . . . . ?
C3 C2 C11 C12 80.8(7) . . . . ?
C3 C2 C11 C16 -102.4(6) . . . . ?
C3 C4 C5 C10 -82(3) . . . . ?
C3 C4 C5 C6 104(3) . . . . ?
C3 C4 C5A C10A -76(3) . . . . ?
C3 C4 C5A C6A 114(3) . . . . ?
C17 C3 C2 C11 -8.0(7) . . . . ?
C17 C3 C2 C1 105.9(5) . . . . ?
C17 C3 C4 O1 -14.6(7) . . . . ?
C17 C3 C4 C5 172.6(11) . . . . ?
C17 C3 C4 C5A 161.4(13) . . . . ?
C17 C3 C1 C2 -108.3(5) . . . . ?
C2 C3 C17 C18 -155.3(4) . . . . ?
C2 C3 C17 C27 79.9(5) . . . . ?
C2 C3 C4 O1 -165.6(5) . . . . ?
C2 C3 C4 C5 21.5(12) . . . . ?
C2 C3 C4 C5A 10.4(14) . . . . ?
C2 C11 C12 C13 176.4(5) . . . . ?
C2 C11 C16 C15 -176.1(6) . . . . ?
C11 C2 C1 C3 110.6(5) . . . . ?
C11 C12 C13 C14 -0.6(9) . . . . ?
C27 O5 C28 C30 -85.3(6) . . . . ?
C27 O5 C28 C29 151.9(5) . . . . ?
C4 C3 C17 C18 53.1(5) . . . . ?
C4 C3 C17 C27 -71.7(5) . . . . ?
C4 C3 C2 C11 142.1(5) . . . . ?
C4 C3 C2 C1 -104.0(5) . . . . ?
C4 C3 C1 C2 111.0(5) . . . . ?
C4 C5 C10 C9 -169(2) . . . . ?
C4 C5 C6 C7 175(2) . . . . ?
C4 C5A C10A C9A -174(3) . . . . ?
C4 C5A C6A C7A 173(3) . . . . ?
C1 C3 C17 C18 -88.1(5) . . . . ?
C1 C3 C17 C27 147.1(4) . . . . ?
C1 C3 C2 C11 -114.0(5) . . . . ?
C1 C3 C4 O1 126.9(6) . . . . ?
C1 C3 C4 C5 -45.9(12) . . . . ?
C1 C3 C4 C5A -57.1(13) . . . . ?
C1 C2 C11 C12 7.3(8) . . . . ?
C1 C2 C11 C16 -175.8(5) . . . . ?
C21 C22 C23 C24 0.0(10) . . . . ?
C21 C26 C25 C24 0.6(16) . . . . ?
C30 C31 C32 C33 -0.5(13) . . . . ?
C30 C35 C34 C33 2.0(11) . . . . ?
C31 C30 C28 O5 138.2(6) . . . . ?
C31 C30 C28 C29 -103.8(7) . . . . ?
C31 C30 C35 C34 -1.8(10) . . . . ?
C12 C11 C16 C15 0.9(9) . . . . ?
C12 C13 C14 Br1 -177.2(5) . . . . ?
C12 C13 C14 C15 1.4(10) . . . . ?
C28 O5 C27 O4 9.7(7) . . . . ?
C28 O5 C27 C17 -171.9(4) . . . . ?
C28 C30 C31 C32 177.2(6) . . . . ?
C28 C30 C35 C34 -177.8(6) . . . . ?
C5 C10 C9 C8 -5(3) . . . . ?
C5 C6 C7 C8 -5(3) . . . . ?
C16 C11 C12 C13 -0.6(8) . . . . ?
C16 C15 C14 Br1 177.5(5) . . . . ?
C16 C15 C14 C13 -1.0(10) . . . . ?
C22 C21 C26 C25 -0.5(12) . . . . ?
C32 C33 C34 C35 -1.3(12) . . . . ?
C26 C21 C22 C23 0.3(9) . . . . ?
C35 C30 C31 C32 1.1(10) . . . . ?
C35 C30 C28 O5 -45.9(7) . . . . ?
C35 C30 C28 C29 72.1(8) . . . . ?
C20 C19 C21 C22 -86.1(7) . . . . ?
C20 C19 C21 C26 94.2(8) . . . . ?
C23 C24 C25 C26 -0.3(15) . . . . ?
C34 C33 C32 C31 0.6(13) . . . . ?
C10 C5 C6 C7 1(4) . . . . ?
C6 C5 C10 C9 4(4) . . . . ?
C14 C15 C16 C11 -0.2(11) . . . . ?
C25 C24 C23 C22 0.0(12) . . . . ?
C7 C8 C9 C10 1(3) . . . . ?
C9 C8 C7 C6 4(3) . . . . ?
C5A C10A C9A C8A 2(3) . . . . ?
C5A C6A C7A C8A -1(4) . . . . ?
C10A C5A C6A C7A 3(5) . . . . ?
C6A C5A C10A C9A -3(4) . . . . ?
C7A C8A C9A C10A -1(3) . . . . ?
C9A C8A C7A C6A 0(3) . . . . ?
